data_1531970
loop_
_publ_author_name
'Pistorius, C.W.F.T.'

_publ_section_title
;
 Lattice constants of the high-pressure phase K Cl O3 (II)
;
_journal_name_full 'Journal of Chemical Physics'
_journal_page_first 6263
_journal_page_last 6264
_journal_volume 56
_journal_year 1972
_chemical_formula_sum 'Cl K O3'
_chemical_name_systematic 'K Cl O3'
_space_group_IT_number 160
_symmetry_space_group_name_Hall 'P 3* -2'
_symmetry_space_group_name_H-M 'R 3 m :R'
_cell_angle_alpha 85.2
_cell_angle_beta 85.2
_cell_angle_gamma 85.2
_cell_formula_units_Z 1
_cell_length_a 4.273
_cell_length_b 4.273
_cell_length_c 4.273
_cell_volume 77.241
_citation_journal_id_ASTM JCPSA6
_cod_data_source_file Pistorius_JCPSA6_1972_271.cif
_cod_data_source_block Cl1K1O3
_cod_original_cell_volume 77.24109
_cod_original_sg_symbol_Hall 'R 3 -2" (-y+z,x+z,-x+y+z)'
_cod_original_formula_sum 'Cl1 K1 O3'
_cod_database_code 1531970

loop_
_symmetry_equiv_pos_as_xyz
x,y,z
z,x,y
y,z,x
y,x,z
z,y,x
x,z,y

loop_
_atom_site_label
_atom_site_type_symbol
_atom_site_fract_x
_atom_site_fract_y
_atom_site_fract_z
_atom_site_occupancy
_atom_site_U_iso_or_equiv
O1 O-2 0.625 0.625 0.125 1 0.0
Cl1 Cl+5 0.5 0.5 0.5 1 0.0
K1 K+1 0 0 0 1 0.0
